data_1008596
loop_
_publ_author_name
'Moshopoulou, E'
'Bordet, P'
'Capponi, J J'
'Chaillout, C'
'Souletie, B'
'Sulpice, A'

_publ_section_title
;
Evolution of structure and superconductivity with lithium content in
Li~1-x~Ti~2~O~4~
;
_journal_coden_ASTM JALCEU
_journal_name_full 'Journal of Alloys Compd.'
_journal_page_first 81
_journal_page_last 84
_journal_paper_doi 10.1016/0925-8388(93)90692-G
_journal_volume 195
_journal_year 1993
_chemical_formula_structural 'Li0.89 Ti2 O4'
_chemical_formula_sum 'Li0.89 O4 Ti2'
_chemical_name_systematic 'Lithium titanium oxide (0.9/2/4)'
_space_group_IT_number 227
_symmetry_cell_setting cubic
_symmetry_space_group_name_Hall '-F 4vw 2vw 3'
_symmetry_space_group_name_H-M 'F d -3 m :2'
_cell_angle_alpha 90
_cell_angle_beta 90
_cell_angle_gamma 90
_cell_formula_units_Z 8
_cell_length_a 8.387(1)
_cell_length_b 8.387(1)
_cell_length_c 8.387(1)
_cell_volume 590.0
_refine_ls_R_factor_all 0.01
_cod_original_sg_symbol_H-M 'F d -3 m Z'
_cod_original_formula_sum 'Li.89 O4 Ti2'
_cod_database_code 1008596

loop_
_symmetry_equiv_pos_as_xyz
x,y,z
x,1/4-y,1/4-z
1/4-x,y,1/4-z
1/4-x,1/4-y,z
y,z,x
1/4-y,1/4-z,x
y,1/4-z,1/4-x
1/4-y,z,1/4-x
z,x,y
1/4-z,x,1/4-y
1/4-z,1/4-x,y
z,1/4-x,1/4-y
x,z,y
x,1/4-z,1/4-y
1/4-x,1/4-z,y
1/4-x,z,1/4-y
y,x,z
1/4-y,x,1/4-z
y,1/4-x,1/4-z
1/4-y,1/4-x,z
z,y,x
1/4-z,1/4-y,x
1/4-z,y,1/4-x
z,1/4-y,1/4-x
-x,-y,-z
-x,3/4+y,3/4+z
3/4+x,-y,3/4+z
3/4+x,3/4+y,-z
-y,-z,-x
3/4+y,3/4+z,-x
-y,3/4+z,3/4+x
3/4+y,-z,3/4+x
-z,-x,-y
3/4+z,-x,3/4+y
3/4+z,3/4+x,-y
-z,3/4+x,3/4+y
-x,-z,-y
-x,3/4+z,3/4+y
3/4+x,3/4+z,-y
3/4+x,-z,3/4+y
-y,-x,-z
3/4+y,-x,3/4+z
-y,3/4+x,3/4+z
3/4+y,3/4+x,-z
-z,-y,-x
3/4+z,3/4+y,-x
3/4+z,-y,3/4+x
-z,3/4+y,3/4+x
x,1/2+y,1/2+z
1/2+x,y,1/2+z
1/2+x,1/2+y,z
x,3/4-y,3/4-z
1/2+x,1/4-y,3/4-z
1/2+x,3/4-y,1/4-z
1/4-x,1/2+y,3/4-z
3/4-x,y,3/4-z
3/4-x,1/2+y,1/4-z
1/4-x,3/4-y,1/2+z
3/4-x,1/4-y,1/2+z
3/4-x,3/4-y,z
y,1/2+z,1/2+x
1/2+y,z,1/2+x
1/2+y,1/2+z,x
1/4-y,3/4-z,1/2+x
3/4-y,1/4-z,1/2+x
3/4-y,3/4-z,x
y,3/4-z,3/4-x
1/2+y,1/4-z,3/4-x
1/2+y,3/4-z,1/4-x
1/4-y,1/2+z,3/4-x
3/4-y,z,3/4-x
3/4-y,1/2+z,1/4-x
z,1/2+x,1/2+y
1/2+z,x,1/2+y
1/2+z,1/2+x,y
1/4-z,1/2+x,3/4-y
3/4-z,x,3/4-y
3/4-z,1/2+x,1/4-y
1/4-z,3/4-x,1/2+y
3/4-z,1/4-x,1/2+y
3/4-z,3/4-x,y
z,3/4-x,3/4-y
1/2+z,1/4-x,3/4-y
1/2+z,3/4-x,1/4-y
x,1/2+z,1/2+y
1/2+x,z,1/2+y
1/2+x,1/2+z,y
x,3/4-z,3/4-y
1/2+x,1/4-z,3/4-y
1/2+x,3/4-z,1/4-y
1/4-x,3/4-z,1/2+y
3/4-x,1/4-z,1/2+y
3/4-x,3/4-z,y
1/4-x,1/2+z,3/4-y
3/4-x,z,3/4-y
3/4-x,1/2+z,1/4-y
y,1/2+x,1/2+z
1/2+y,x,1/2+z
1/2+y,1/2+x,z
1/4-y,1/2+x,3/4-z
3/4-y,x,3/4-z
3/4-y,1/2+x,1/4-z
y,3/4-x,3/4-z
1/2+y,1/4-x,3/4-z
1/2+y,3/4-x,1/4-z
1/4-y,3/4-x,1/2+z
3/4-y,1/4-x,1/2+z
3/4-y,3/4-x,z
z,1/2+y,1/2+x
1/2+z,y,1/2+x
1/2+z,1/2+y,x
1/4-z,3/4-y,1/2+x
3/4-z,1/4-y,1/2+x
3/4-z,3/4-y,x
1/4-z,1/2+y,3/4-x
3/4-z,y,3/4-x
3/4-z,1/2+y,1/4-x
z,3/4-y,3/4-x
1/2+z,1/4-y,3/4-x
1/2+z,3/4-y,1/4-x
-x,1/2-y,1/2-z
1/2-x,-y,1/2-z
1/2-x,1/2-y,-z
-x,1/4+y,1/4+z
1/2-x,3/4+y,1/4+z
1/2-x,1/4+y,3/4+z
3/4+x,1/2-y,1/4+z
1/4+x,-y,1/4+z
1/4+x,1/2-y,3/4+z
3/4+x,1/4+y,1/2-z
1/4+x,3/4+y,1/2-z
1/4+x,1/4+y,-z
-y,1/2-z,1/2-x
1/2-y,-z,1/2-x
1/2-y,1/2-z,-x
3/4+y,1/4+z,1/2-x
1/4+y,3/4+z,1/2-x
1/4+y,1/4+z,-x
-y,1/4+z,1/4+x
1/2-y,3/4+z,1/4+x
1/2-y,1/4+z,3/4+x
3/4+y,1/2-z,1/4+x
1/4+y,-z,1/4+x
1/4+y,1/2-z,3/4+x
-z,1/2-x,1/2-y
1/2-z,-x,1/2-y
1/2-z,1/2-x,-y
3/4+z,1/2-x,1/4+y
1/4+z,-x,1/4+y
1/4+z,1/2-x,3/4+y
3/4+z,1/4+x,1/2-y
1/4+z,3/4+x,1/2-y
1/4+z,1/4+x,-y
-z,1/4+x,1/4+y
1/2-z,3/4+x,1/4+y
1/2-z,1/4+x,3/4+y
-x,1/2-z,1/2-y
1/2-x,-z,1/2-y
1/2-x,1/2-z,-y
-x,1/4+z,1/4+y
1/2-x,3/4+z,1/4+y
1/2-x,1/4+z,3/4+y
3/4+x,1/4+z,1/2-y
1/4+x,3/4+z,1/2-y
1/4+x,1/4+z,-y
3/4+x,1/2-z,1/4+y
1/4+x,-z,1/4+y
1/4+x,1/2-z,3/4+y
-y,1/2-x,1/2-z
1/2-y,-x,1/2-z
1/2-y,1/2-x,-z
3/4+y,1/2-x,1/4+z
1/4+y,-x,1/4+z
1/4+y,1/2-x,3/4+z
-y,1/4+x,1/4+z
1/2-y,3/4+x,1/4+z
1/2-y,1/4+x,3/4+z
3/4+y,1/4+x,1/2-z
1/4+y,3/4+x,1/2-z
1/4+y,1/4+x,-z
-z,1/2-y,1/2-x
1/2-z,-y,1/2-x
1/2-z,1/2-y,-x
3/4+z,1/4+y,1/2-x
1/4+z,3/4+y,1/2-x
1/4+z,1/4+y,-x
3/4+z,1/2-y,1/4+x
1/4+z,-y,1/4+x
1/4+z,1/2-y,3/4+x
-z,1/4+y,1/4+x
1/2-z,3/4+y,1/4+x
1/2-z,1/4+y,3/4+x

loop_
_atom_site_aniso_label
_atom_site_aniso_U_11
_atom_site_aniso_U_12
_atom_site_aniso_U_13
_atom_site_aniso_U_22
_atom_site_aniso_U_23
_atom_site_aniso_U_33
O1 0.00698(8) -0.00020(8) -0.00020(8) 0.00698(8) -0.00020(8) 0.00698(8)
Li1 0.0120(7) 0. 0. 0.0120(7) 0. 0.0120(7)
Ti1 0.00689(3) -0.00084(8) -0.00084(8) 0.00689(3) -0.00084(8) 0.00689(3)
Ti2 0.00689(3) -0.00084(8) -0.00084(8) 0.00689(3) -0.00084(8) 0.00689(3)

loop_
_atom_site_label
_atom_site_type_symbol
_atom_site_symmetry_multiplicity
_atom_site_Wyckoff_symbol
_atom_site_fract_x
_atom_site_fract_y
_atom_site_fract_z
_atom_site_occupancy
_atom_site_attached_hydrogens
_atom_site_calc_flag
O1 O2- 32 e 0.26267(4) 0.26267(4) 0.26267(4) 1. 0 d
Li1 Li1+ 8 a 0.125 0.125 0.125 0.89(2) 0 d
Ti1 Ti4+ 16 d 0.5 0.5 0.5 0.9925(7) 0 d
Ti2 Ti4+ 16 c 0. 0. 0. 0.0075(7) 0 d

loop_
_atom_type_symbol
_atom_type_oxidation_number
O2- -2.000
Li1+ 1.000
Ti4+ 3.555
